data_7114836
loop_
_publ_author_name
'Richtzenhain, Heiko'
'Blake, Alexander J.'
'Bruce, Duncan W.'
'Fallis, Ian A.'
'Li, Wan-Sheung'
'Schr\"oder, Martin'

_publ_section_title
;
 Metal-mediated formation of liquid crystals: synthesis, structural and
 thermal analysis of palladium(ii) complexes of crown thioether
 derivativesElectronic supplementary information (ESI) available: Figs.
 1--3 with full captions, Fig. 4: view of the packing of [Pd(7)][BF4]2.
 Fig. 5: schematic of undulating layers in [Pd(7)][BF4]2. See
 http://www.rsc.org/suppdata/cc/b1/b107027b/
;
_journal_issue 24
_journal_name_full 'Chemical Communications'
_journal_page_first 2580
_journal_paper_doi 10.1039/b107027b
_journal_year 2001
_chemical_formula_moiety 'C26 H32 O6 Pd S4 2+, 2(B F4 -), 3(C2 H3 N)'
_chemical_formula_sum 'C32 H41 B2 F8 N3 O6 Pd S4'
_chemical_formula_weight 968.91
_chemical_name_common 'Pd(II)14S4-ANISATE, 2BF-4'
_chemical_name_systematic
; 
? 
;
_space_group_IT_number 2
_symmetry_cell_setting triclinic
_symmetry_space_group_name_Hall '-P 1'
_symmetry_space_group_name_H-M 'P -1'
_atom_sites_solution_hydrogens geom
_atom_sites_solution_primary direct
_atom_sites_solution_secondary difmap
_audit_creation_method SHELXL-97
_cell_angle_alpha 102.55(5)
_cell_angle_beta 101.22(9)
_cell_angle_gamma 91.60(4)
_cell_formula_units_Z 1
_cell_length_a 7.797(5)
_cell_length_b 10.526(7)
_cell_length_c 12.798(6)
_cell_measurement_reflns_used 2631
_cell_measurement_temperature 150(2)
_cell_measurement_theta_max 50
_cell_measurement_theta_min 5
_cell_volume 1002.9(11)
_computing_cell_refinement MADNES
_computing_data_collection MADNES
_computing_data_reduction ABSMAD
_computing_molecular_graphics 'SHELXTL version 5.03 (Siemens, 1994)'
_computing_publication_material 'SHELXL97; PLATON (Spek, 2001)'
_computing_structure_refinement 'SHELXL97 (Sheldrick, 1997)'
_computing_structure_solution 'SHELXS97 (Sheldrick, 1990)'
_diffrn_ambient_temperature 150(2)
_diffrn_measured_fraction_theta_full 0.737
_diffrn_measured_fraction_theta_max 0.737
_diffrn_measurement_device_type 'Enraf Nonius FAST TV detector'
_diffrn_measurement_method omega
_diffrn_radiation_monochromator graphite
_diffrn_radiation_source 'fine-focus sealed tube'
_diffrn_radiation_type MoK\a
_diffrn_radiation_wavelength 0.71073
_diffrn_reflns_av_R_equivalents 0.092
_diffrn_reflns_av_sigmaI/netI 0.356
_diffrn_reflns_limit_h_max 8
_diffrn_reflns_limit_h_min -7
_diffrn_reflns_limit_k_max 11
_diffrn_reflns_limit_k_min -12
_diffrn_reflns_limit_l_max 11
_diffrn_reflns_limit_l_min -14
_diffrn_reflns_number 3838
_diffrn_reflns_theta_full 25.07
_diffrn_reflns_theta_max 25.07
_diffrn_reflns_theta_min 2.84
_diffrn_standards_decay_% none
_diffrn_standards_number 3
_exptl_absorpt_coefficient_mu 0.754
_exptl_absorpt_correction_type none
_exptl_crystal_colour yellow
_exptl_crystal_density_diffrn 1.604
_exptl_crystal_density_method 'not measured'
_exptl_crystal_description block
_exptl_crystal_F_000 491
_exptl_crystal_size_max 0.20
_exptl_crystal_size_mid 0.20
_exptl_crystal_size_min 0.20
_refine_diff_density_max 0.36
_refine_diff_density_min -0.42
_refine_diff_density_rms 0.08
_refine_ls_extinction_method none
_refine_ls_goodness_of_fit_ref 0.488
_refine_ls_hydrogen_treatment mixed
_refine_ls_matrix_type full
_refine_ls_number_parameters 255
_refine_ls_number_reflns 2631
_refine_ls_number_restraints 130
_refine_ls_restrained_S_all 0.478
_refine_ls_R_factor_all 0.122
_refine_ls_R_factor_gt 0.0438
_refine_ls_shift/su_max 0.001
_refine_ls_shift/su_mean 0.000
_refine_ls_structure_factor_coef Fsqd
_refine_ls_weighting_details 'w=1/[\s^2^(Fo^2^)+(0.0P)^2^+0.0P] where P=(Fo^2^+2Fc^2^)/3'
_refine_ls_weighting_scheme calc
_refine_ls_wR_factor_gt 0.0796
_refine_ls_wR_factor_ref 0.101
_reflns_number_gt 1087
_reflns_number_total 2631
_reflns_threshold_expression >2sigma(I)
_cod_data_source_file b107027b.txt
_cod_data_source_block S4PDMB
_cod_depositor_comments
;
The following automatic conversions were performed:

'_symmetry_cell_setting' value 'Triclinic' changed to 'triclinic'
according to
/usr/data/users/saulius/automatic-downloads/retrospective/RSC/lib/dictionaries/cif_core.dic
dictionary named 'cif_core.dic' version 2.4.2 from
2011-04-26.

'_geom_bond_publ_flag' value 'Yes' changed to 'yes'
according to
/usr/data/users/saulius/automatic-downloads/retrospective/RSC/lib/dictionaries/cif_core.dic
dictionary named 'cif_core.dic' version 2.4.2 from
2011-04-26.

'_geom_angle_publ_flag' value 'Yes' changed to 'yes'
according to
/usr/data/users/saulius/automatic-downloads/retrospective/RSC/lib/dictionaries/cif_core.dic
dictionary named 'cif_core.dic' version 2.4.2 from 2011-04-26 (2
times).

'_geom_angle_publ_flag' value 'Y' changed to 'y' according
to
/usr/data/users/saulius/automatic-downloads/retrospective/RSC/lib/dictionaries/cif_core.dic
dictionary named 'cif_core.dic' version 2.4.2 from 2011-04-26 (2
times).

'_geom_torsion_publ_flag' value 'Y' changed to 'y' according
to
/usr/data/users/saulius/automatic-downloads/retrospective/RSC/lib/dictionaries/cif_core.dic
dictionary named 'cif_core.dic' version 2.4.2 from 2011-04-26 (10
times).

Automatic conversion script
Id: cif_fix_values 2281 2013-09-26 08:29:07Z andrius 

The following automatic conversions were performed:

'_refine_ls_weighting_scheme' value 'calc
w=1/[\s^2^(Fo^2^)+(0.0P)^2^+0.0P] where P=(Fo^2^+2Fc^2^)/3' was
changed to 'calc'. New tag '_refine_ls_weighting_details' was
created. The value of the new tag was set to
'w=1/[\s^2^(Fo^2^)+(0.0P)^2^+0.0P] where P=(Fo^2^+2Fc^2^)/3'.

Automatic conversion script
Id: cif_fix_values 3143 2015-03-26 13:38:13Z robertas 
;
_cod_original_cell_volume 1002.9(10)
_cod_original_sg_symbol_H-M P-1
_cod_database_code 7114836

loop_
_symmetry_equiv_pos_as_xyz
'x, y, z'
'-x, -y, -z'

loop_
_atom_site_label
_atom_site_type_symbol
_atom_site_fract_x
_atom_site_fract_y
_atom_site_fract_z
_atom_site_U_iso_or_equiv
_atom_site_adp_type
_atom_site_occupancy
_atom_site_calc_flag
_atom_site_refinement_flags
_atom_site_disorder_assembly
_atom_site_disorder_group
Pd Pd 0.5000 -1.5000 0.5000 0.0193(3) Uani 1 d S . .
S1 S 0.2052(2) -1.55548(19) 0.46375(17) 0.0181(6) Uani 1 d D . .
C2 C 0.1788(9) -1.7218(6) 0.3847(6) 0.017(2) Uani 1 d DU . .
H2A H 0.0522 -1.7482 0.3586 0.021 Uiso 1 calc R . .
H2B H 0.2314 -1.7262 0.3196 0.021 Uiso 1 calc R . .
C3 C 0.2615(9) -1.8156(8) 0.4477(6) 0.021(2) Uani 1 d DU . .
H3 H 0.2209 -1.9053 0.4026 0.025 Uiso 1 calc R . .
C4 C 0.4645(8) -1.8093(7) 0.4767(6) 0.019(2) Uani 1 d DU . .
H4A H 0.5118 -1.8047 0.4111 0.023 Uiso 1 calc R . .
H4B H 0.5027 -1.8894 0.5001 0.023 Uiso 1 calc R . .
O31 O 0.2001(6) -1.8033(5) 0.5475(4) 0.0179(14) Uani 1 d . . .
C32 C 0.1905(9) -1.9107(7) 0.5894(7) 0.014(2) Uani 1 d U . .
O32 O 0.2072(6) -2.0173(5) 0.5362(5) 0.0270(15) Uani 1 d . . .
C1P C 0.1592(9) -1.8797(7) 0.7002(6) 0.018(2) Uani 1 d DU . .
C2P C 0.1264(8) -1.9810(8) 0.7484(6) 0.028(2) Uani 1 d DU . .
H2P H 0.1306 -2.0681 0.7090 0.034 Uiso 1 calc R . .
C3P C 0.0877(9) -1.9605(8) 0.8515(7) 0.029(2) Uani 1 d DU . .
H3P H 0.0665 -2.0318 0.8830 0.034 Uiso 1 calc R . .
C4P C 0.0809(10) -1.8325(8) 0.9078(7) 0.028(2) Uani 1 d DU . .
C5P C 0.1191(9) -1.7294(8) 0.8634(7) 0.023(2) Uani 1 d DU . .
H5P H 0.1198 -1.6422 0.9037 0.028 Uiso 1 calc R . .
C6P C 0.1562(10) -1.7536(8) 0.7608(7) 0.027(2) Uani 1 d DU . .
H6P H 0.1804 -1.6820 0.7303 0.032 Uiso 1 calc R . .
O4M O 0.0388(8) -1.8235(6) 1.0072(5) 0.0440(19) Uani 1 d D . .
C4M C 0.0305(12) -1.6939(9) 1.0686(8) 0.051(3) Uani 1 d U . .
H4MA H -0.0006 -1.6974 1.1385 0.076 Uiso 1 calc R . .
H4MB H -0.0585 -1.6497 1.0272 0.076 Uiso 1 calc R . .
H4MC H 0.1449 -1.6456 1.0821 0.076 Uiso 1 calc R . .
S5 S 0.5500(2) -1.66805(19) 0.58510(17) 0.0194(6) Uani 1 d D . .
C6 C 0.7897(8) -1.6738(7) 0.5984(7) 0.028(2) Uani 1 d DU . .
H6A H 0.8366 -1.7282 0.6501 0.033 Uiso 1 calc R . .
H6B H 0.8185 -1.7115 0.5265 0.033 Uiso 1 calc R . .
C7 C 0.8677(9) -1.5348(7) 0.6408(6) 0.020(2) Uani 1 d DU . .
H7A H 0.9972 -1.5330 0.6573 0.024 Uiso 1 calc R . .
H7B H 0.8286 -1.4947 0.7088 0.024 Uiso 1 calc R . .
B B 0.6426(11) -0.6659(8) 0.2377(7) 0.029(3) Uani 1 d D . .
F1 F 0.7111(6) -0.5479(5) 0.2312(4) 0.0544(17) Uani 1 d D . .
F2 F 0.7406(6) -0.7034(5) 0.3280(4) 0.0526(16) Uani 1 d D . .
F3 F 0.6482(7) -0.7579(5) 0.1451(4) 0.0627(19) Uani 1 d D . .
F4 F 0.4714(6) -0.6585(5) 0.2507(4) 0.0580(18) Uani 1 d D . .
C1S C 0.6011(13) -1.9572(11) 0.8950(8) 0.064(4) Uani 1 d U A -1
H1SA H 0.5314 -2.0403 0.8815 0.095 Uiso 1 calc PR A -1
H1SB H 0.5442 -1.8877 0.9369 0.095 Uiso 1 calc PR A -1
H1SC H 0.7187 -1.9641 0.9366 0.095 Uiso 1 calc PR A -1
C2S C 0.6142(11) -1.9272(10) 0.7921(8) 0.027(2) Uani 1 d U A -1
N1S N 0.6244(10) -1.9071(8) 0.7119(7) 0.047(2) Uani 1 d . A -1
C3S C 0.490(5) -1.473(3) 0.007(3) 0.080(7) Uiso 0.50 d P B -2
H3SA H 0.5562 -1.3945 0.0551 0.120 Uiso 0.50 calc PR B -2
H3SB H 0.4479 -1.5277 0.0504 0.120 Uiso 0.50 calc PR B -2
H3SC H 0.3902 -1.4474 -0.0419 0.120 Uiso 0.50 calc PR B -2
C4S C 0.617(3) -1.5540(19) -0.0665(18) 0.050(6) Uiso 0.50 d P B -2
N2S N 0.711(2) -1.5841(17) -0.1193(16) 0.071(5) Uiso 0.50 d P B -2

loop_
_atom_site_aniso_label
_atom_site_aniso_U_11
_atom_site_aniso_U_22
_atom_site_aniso_U_33
_atom_site_aniso_U_23
_atom_site_aniso_U_13
_atom_site_aniso_U_12
Pd 0.0179(6) 0.0174(6) 0.0215(7) 0.0043(5) 0.0015(5) 0.0013(5)
S1 0.0134(12) 0.0182(12) 0.0228(14) 0.0044(11) 0.0037(10) 0.0034(10)
C2 0.017(4) 0.015(4) 0.021(5) 0.007(4) 0.002(4) 0.002(4)
C3 0.010(4) 0.033(5) 0.015(5) -0.004(4) 0.005(4) -0.004(4)
C4 0.017(4) 0.022(5) 0.019(5) 0.004(4) 0.004(4) 0.007(4)
O31 0.009(3) 0.022(3) 0.025(4) 0.004(3) 0.009(3) 0.005(2)
C32 0.006(4) 0.008(4) 0.032(6) 0.014(4) -0.002(4) 0.002(4)
O32 0.028(3) 0.016(3) 0.037(4) 0.003(3) 0.008(3) 0.004(3)
C1P 0.018(5) 0.019(5) 0.016(5) 0.006(4) -0.004(4) -0.005(4)
C2P 0.028(5) 0.020(5) 0.031(6) 0.004(5) 0.000(4) -0.011(4)
C3P 0.037(5) 0.026(5) 0.027(6) 0.014(5) 0.010(4) 0.001(4)
C4P 0.022(5) 0.040(6) 0.026(6) 0.014(5) 0.003(4) -0.001(4)
C5P 0.021(5) 0.019(5) 0.026(6) 0.001(4) 0.002(4) 0.001(4)
C6P 0.029(5) 0.025(5) 0.030(6) 0.014(5) 0.005(4) 0.005(4)
O4M 0.060(4) 0.048(4) 0.026(4) 0.002(4) 0.023(3) -0.009(3)
C4M 0.070(7) 0.054(7) 0.024(6) -0.005(6) 0.017(5) -0.005(6)
S5 0.0156(12) 0.0177(12) 0.0253(15) 0.0064(11) 0.0031(10) 0.0032(10)
C6 0.017(5) 0.029(5) 0.038(6) 0.012(5) 0.004(4) 0.008(4)
C7 0.012(4) 0.021(5) 0.023(5) 0.004(4) -0.003(4) 0.000(4)
B 0.029(7) 0.028(7) 0.021(7) -0.001(6) -0.009(5) -0.005(5)
F1 0.055(3) 0.038(3) 0.070(4) 0.020(3) 0.003(3) -0.011(3)
F2 0.051(4) 0.062(4) 0.050(4) 0.023(3) 0.010(3) 0.012(3)
F3 0.078(4) 0.057(4) 0.045(4) -0.016(3) 0.026(3) -0.010(3)
F4 0.026(3) 0.090(5) 0.059(4) 0.014(4) 0.015(3) -0.002(3)
C1S 0.049(6) 0.117(10) 0.028(7) 0.029(7) 0.005(5) -0.016(6)
C2S 0.021(5) 0.033(6) 0.028(6) 0.008(5) 0.007(5) 0.006(4)
N1S 0.050(5) 0.048(6) 0.049(6) 0.013(5) 0.018(5) 0.011(4)

loop_
_atom_type_symbol
_atom_type_description
_atom_type_scat_dispersion_real
_atom_type_scat_dispersion_imag
_atom_type_scat_source
C C 0.0033 0.0016 'International Tables Vol C Tables 4.2.6.8 and 6.1.1.4'
H H 0.0000 0.0000 'International Tables Vol C Tables 4.2.6.8 and 6.1.1.4'
B B 0.0013 0.0007 'International Tables Vol C Tables 4.2.6.8 and 6.1.1.4'
O O 0.0106 0.0060 'International Tables Vol C Tables 4.2.6.8 and 6.1.1.4'
F F 0.0171 0.0103 'International Tables Vol C Tables 4.2.6.8 and 6.1.1.4'
S S 0.1246 0.1234 'International Tables Vol C Tables 4.2.6.8 and 6.1.1.4'
Pd Pd -0.9988 1.0072 'International Tables Vol C Tables 4.2.6.8 and 6.1.1.4'
N N 0.0061 0.0033 'International Tables Vol C Tables 4.2.6.8 and 6.1.1.4'

loop_
_geom_angle_atom_site_label_1
_geom_angle_atom_site_label_2
_geom_angle_atom_site_label_3
_geom_angle
_geom_angle_site_symmetry_1
_geom_angle_site_symmetry_3
_geom_angle_publ_flag
S1 Pd S5 89.92(9) . . yes
S1 Pd S5 90.08(9) . 2_626 yes
S1 Pd S1 180.0 2_626 . ?
S5 Pd S5 180.0 . 2_626 ?
C2 S1 C7 102.0(4) . 2_626 ?
C2 S1 Pd 105.0(3) . . ?
C7 S1 Pd 99.7(2) 2_626 . ?
C3 C2 S1 113.1(5) . . ?
O31 C3 C2 110.4(7) . . y
O31 C3 C4 107.5(6) . . y
C2 C3 C4 117.6(6) . . ?
C3 C4 S5 110.6(5) . . ?
C32 O31 C3 118.5(6) . . ?
O32 C32 O31 120.7(8) . . ?
O32 C32 C1P 126.7(8) . . ?
O31 C32 C1P 112.6(7) . . ?
C2P C1P C6P 117.3(8) . . ?
C2P C1P C32 118.7(7) . . ?
C6P C1P C32 124.0(8) . . ?
C1P C2P C3P 122.6(8) . . ?
C2P C3P C4P 118.0(8) . . ?
O4M C4P C5P 126.2(8) . . ?
O4M C4P C3P 113.2(8) . . ?
C5P C4P C3P 120.6(8) . . ?
C6P C5P C4P 119.7(8) . . ?
C5P C6P C1P 121.8(8) . . ?
C4P O4M C4M 115.5(7) . . ?
C4 S5 C6 103.0(3) . . ?
C4 S5 Pd 102.7(3) . . ?
C6 S5 Pd 100.8(3) . . ?
C7 C6 S5 106.6(5) . . ?
C6 C7 S1 108.2(5) . 2_626 ?
F1 B F3 110.2(7) . . ?
F1 B F4 110.8(7) . . ?
F3 B F4 109.3(6) . . ?
F1 B F2 109.2(6) . . ?
F3 B F2 109.1(7) . . ?
F4 B F2 108.3(7) . . ?
N1S C2S C1S 178.4(12) . . ?
N2S C4S C3S 165(2) . . ?

loop_
_geom_bond_atom_site_label_1
_geom_bond_atom_site_label_2
_geom_bond_distance
_geom_bond_site_symmetry_2
_geom_bond_publ_flag
Pd S1 2.288(2) . yes
Pd S5 2.275(3) . yes
S1 C2 1.805(7) . ?
S1 C7 1.817(8) 2_626 ?
C2 C3 1.491(10) . ?
C3 O31 1.430(9) . ?
C3 C4 1.550(9) . ?
C4 S5 1.807(6) . ?
O31 C32 1.359(8) . ?
C32 O32 1.204(8) . ?
C32 C1P 1.454(11) . ?
C1P C2P 1.384(9) . ?
C1P C6P 1.388(9) . ?
C2P C3P 1.384(10) . ?
C3P C4P 1.391(10) . ?
C4P O4M 1.359(10) . ?
C4P C5P 1.380(9) . ?
C5P C6P 1.370(10) . ?
O4M C4M 1.429(10) . ?
S5 C6 1.848(7) . ?
C6 C7 1.511(8) . ?
C7 S1 1.817(8) 2_626 ?
B F1 1.363(8) . ?
B F3 1.367(8) . ?
B F4 1.379(9) . ?
B F2 1.395(9) . ?
C1S C2S 1.442(13) . ?
C2S N1S 1.108(11) . ?
C3S C4S 1.62(4) . ?
C4S N2S 1.10(2) . ?

loop_
_geom_torsion_atom_site_label_1
_geom_torsion_atom_site_label_2
_geom_torsion_atom_site_label_3
_geom_torsion_atom_site_label_4
_geom_torsion
_geom_torsion_site_symmetry_1
_geom_torsion_site_symmetry_4
_geom_torsion_publ_flag
C7 S1 C2 C3 169.1(5) 2_626 . ?
S1 C2 C3 O31 53.4(7) . . y
S1 C2 C3 C4 -70.4(8) . . y
O31 C3 C4 S5 -51.1(7) . . y
C2 C3 C4 S5 74.2(8) . . y
C2 C3 O31 C32 149.7(6) . . y
C4 C3 O31 C32 -80.9(7) . . y
C3 O31 C32 O32 -11.1(9) . . y
C3 O31 C32 C1P 168.8(5) . . ?
O32 C32 C1P C2P -7.4(11) . . ?
O31 C32 C1P C2P 172.7(5) . . ?
O32 C32 C1P C6P 174.2(7) . . ?
O31 C32 C1P C6P -5.8(10) . . ?
C6P C1P C2P C3P 1.5(8) . . ?
C32 C1P C2P C3P -177.1(6) . . ?
C1P C2P C3P C4P 0.4(8) . . ?
C2P C3P C4P O4M 178.8(6) . . ?
C2P C3P C4P C5P -2.7(10) . . ?
O4M C4P C5P C6P -178.7(8) . . ?
C3P C4P C5P C6P 3.0(12) . . ?
C4P C5P C6P C1P -1.0(12) . . ?
C2P C1P C6P C5P -1.2(11) . . ?
C32 C1P C6P C5P 177.3(7) . . ?
C5P C4P O4M C4M 1.5(12) . . ?
C3P C4P O4M C4M 179.8(6) . . ?
C3 C4 S5 C6 -176.0(6) . . y
C4 S5 C6 C7 152.1(6) . . y
S5 C6 C7 S1 -66.0(6) . 2_626 y
